data_2232060
loop_
_publ_author_name
'Ee, Gwendoline Cheng Lian'
'Mah, Siau Hui'
'Kwong, Huey Chong'
'Teh, Soek Sin'
'Mohamed Tahir, Mohamed Ibrahim'
'Silong, Sidik'

_publ_section_title
;
 Caloxanthone C: a pyranoxanthone from the stem bark of <i>Calophyllum
 soulattri</i>
;
_journal_coeditor_code SU2302
_journal_issue 10
_journal_name_full 'Acta Crystallographica Section E'
_journal_page_first o2607
_journal_page_last o2608
_journal_paper_doi 10.1107/S1600536811036294
_journal_volume 67
_journal_year 2011
_chemical_formula_iupac 'C23 H22 O5'
_chemical_formula_moiety 'C23 H22 O5'
_chemical_formula_sum 'C23 H22 O5'
_chemical_formula_weight 378.42
_chemical_melting_point 189
_chemical_name_common 'Caloxanthone C'
_chemical_name_systematic
;
5,10-Dihydroxy-2,2-dimethyl-12-(2-methylbut-3-en-
2-yl)pyrano[3,2-<i>b</i>]xanthen-6(2<i>H</i>)-one
;
_space_group_IT_number 14
_symmetry_cell_setting monoclinic
_symmetry_space_group_name_Hall '-P 2yn'
_symmetry_space_group_name_H-M 'P 1 21/n 1'
_atom_sites_solution_hydrogens geom
_atom_sites_solution_primary direct
_audit_creation_method CRYSTALS_ver_14.23
_cell_angle_alpha 90
_cell_angle_beta 93.181(4)
_cell_angle_gamma 90
_cell_formula_units_Z 4
_cell_length_a 6.7013(3)
_cell_length_b 15.8951(7)
_cell_length_c 17.3891(7)
_cell_measurement_reflns_used 4840
_cell_measurement_temperature 150
_cell_measurement_theta_max 4
_cell_measurement_theta_min 71
_cell_volume 1849.40(14)
_computing_cell_refinement 'CrysAlis RED (Oxford Diffraction, 2006)'
_computing_data_collection 'CrysAlis CCD (Oxford Diffraction, 2006)'
_computing_data_reduction 'CrysAlis RED (Oxford Diffraction, 2006)'
_computing_molecular_graphics 'Mercury (Macrae <i>et al.</i>, 2006)'
_computing_publication_material 'CRYSTALS (Betteridge <i>et al.</i>, 2003)'
_computing_structure_refinement 'CRYSTALS (Betteridge <i>et al.</i>, 2003)'
_computing_structure_solution 'SIR92 (Altomare <i>et al.</i>, 1994)'
_diffrn_ambient_temperature 150
_diffrn_measured_fraction_theta_full 0.995
_diffrn_measured_fraction_theta_max 0.982
_diffrn_measurement_device area
_diffrn_measurement_device_type 'Oxford Diffraction Gemini'
_diffrn_measurement_method \w/2\q
_diffrn_radiation_monochromator graphite
_diffrn_radiation_type 'Cu K\a'
_diffrn_radiation_wavelength 1.54184
_diffrn_reflns_av_R_equivalents 0.023
_diffrn_reflns_limit_h_max 8
_diffrn_reflns_limit_h_min -8
_diffrn_reflns_limit_k_max 19
_diffrn_reflns_limit_k_min 0
_diffrn_reflns_limit_l_max 21
_diffrn_reflns_limit_l_min 0
_diffrn_reflns_number 10133
_diffrn_reflns_theta_full 67.324
_diffrn_reflns_theta_max 70.868
_diffrn_reflns_theta_min 3.770
_diffrn_standards_number 0
_exptl_absorpt_coefficient_mu 0.779
_exptl_absorpt_correction_T_max 0.9469
_exptl_absorpt_correction_T_min 0.8897
_exptl_absorpt_correction_type multi-scan
_exptl_absorpt_process_details
;
(CrysAlisPro; Oxford Diffraction, 2006)
;
_exptl_crystal_colour yellow
_exptl_crystal_density_diffrn 1.359
_exptl_crystal_density_method 'not measured'
_exptl_crystal_description plate
_exptl_crystal_F_000 800
_exptl_crystal_size_max 0.340
_exptl_crystal_size_mid 0.150
_exptl_crystal_size_min 0.070
_refine_diff_density_max 0.34
_refine_diff_density_min -0.34
_refine_ls_extinction_coef 27(7)
_refine_ls_extinction_method 'Larson (1970), Equation 22'
_refine_ls_goodness_of_fit_ref 1.0011
_refine_ls_hydrogen_treatment constr
_refine_ls_matrix_type full
_refine_ls_number_parameters 254
_refine_ls_number_reflns 3488
_refine_ls_number_restraints 0
_refine_ls_R_factor_all 0.0615
_refine_ls_R_factor_gt 0.0560
_refine_ls_shift/su_max 0.0002304
_refine_ls_shift/su_mean 0.0000197
_refine_ls_structure_factor_coef Fsqd
_refine_ls_weighting_details
;
 Method= Modified Sheldrick
 w=1/[\s^2^(F^2^) + ( 0.08P)^2^ + 2.61P]
 ,where P=(max(Fo^2^,0) + 2Fc^2^)/3
;
_refine_ls_weighting_scheme calc
_refine_ls_wR_factor_all 0.1700
_refine_ls_wR_factor_gt 0.1659
_refine_ls_wR_factor_ref 0.1700
_reflns_number_gt 3048
_reflns_number_total 3503
_reflns_threshold_expression I>2\s(I)
_cod_data_source_file su2302.cif
_cod_data_source_block I
_cod_original_cell_volume 1849.39(14)
_cod_original_sg_symbol_H-M 'P 21/n'
_cod_database_code 2232060
_cod_database_fobs_code 2232060

loop_
_symmetry_equiv_pos_site_id
_symmetry_equiv_pos_as_xyz
1 x,y,z
2 1/2-x,1/2+y,1/2-z
3 -x,-y,-z
4 1/2+x,1/2-y,1/2+z

loop_
_atom_site_aniso_label
_atom_site_aniso_U_11
_atom_site_aniso_U_22
_atom_site_aniso_U_33
_atom_site_aniso_U_12
_atom_site_aniso_U_13
_atom_site_aniso_U_23
O1 0.0319(8) 0.0176(8) 0.0189(7) -0.0017(6) -0.0004(6) -0.0005(6)
O5 0.0401(10) 0.0266(9) 0.0250(8) 0.0005(7) -0.0005(7) 0.0077(6)
O10 0.0396(9) 0.0191(8) 0.0238(8) 0.0034(7) -0.0053(7) -0.0037(6)
O16 0.0421(10) 0.0300(9) 0.0184(8) 0.0007(7) -0.0007(7) 0.0032(6)
O28 0.0587(12) 0.0246(9) 0.0222(8) -0.0023(8) -0.0006(7) -0.0024(6)
C2 0.0197(10) 0.0174(10) 0.0260(11) -0.0002(8) 0.0012(8) 0.0000(8)
C3 0.0156(10) 0.0217(11) 0.0279(11) -0.0009(8) 0.0006(8) 0.0012(8)
C4 0.0198(10) 0.0244(11) 0.0247(11) 0.0003(8) 0.0011(8) 0.0041(9)
C6 0.0163(10) 0.0230(11) 0.0214(10) -0.0002(8) -0.0003(8) 0.0011(8)
C7 0.0189(10) 0.0212(11) 0.0189(10) -0.0009(8) 0.0001(8) -0.0015(8)
C8 0.0215(10) 0.0205(11) 0.0200(10) -0.0011(8) -0.0019(8) 0.0004(8)
C9 0.0203(10) 0.0197(11) 0.0239(11) -0.0005(8) -0.0021(8) -0.0006(8)
C11 0.0449(14) 0.0216(11) 0.0254(11) 0.0011(10) -0.0049(10) -0.0080(9)
C12 0.0371(13) 0.0327(13) 0.0250(11) 0.0040(10) 0.0001(9) -0.0102(10)
C13 0.0272(11) 0.0340(13) 0.0203(10) 0.0016(9) -0.0002(8) -0.0033(9)
C14 0.0196(10) 0.0265(11) 0.0212(10) 0.0008(8) -0.0019(8) -0.0026(9)
C15 0.0211(10) 0.0285(12) 0.0191(10) 0.0005(8) -0.0006(8) 0.0032(8)
C17 0.0671(19) 0.0267(13) 0.0397(15) 0.0126(13) -0.0079(13) -0.0097(11)
C18 0.0505(16) 0.0276(12) 0.0295(12) -0.0087(11) -0.0068(11) -0.0020(10)
C19 0.0356(12) 0.0187(10) 0.0196(10) -0.0026(9) -0.0012(9) 0.0013(8)
C20 0.0268(11) 0.0203(10) 0.0255(11) -0.0029(9) 0.0024(8) 0.0049(8)
C21 0.0334(12) 0.0270(11) 0.0225(11) -0.0013(9) 0.0052(9) 0.0015(9)
C22 0.0502(16) 0.0403(14) 0.0233(12) 0.0203(12) 0.0004(11) 0.0061(10)
C23 0.079(2) 0.0295(14) 0.0283(13) -0.0245(14) 0.0062(13) 0.0016(10)
C24 0.0226(11) 0.0215(11) 0.0339(12) 0.0000(8) -0.0002(9) 0.0055(9)
C25 0.0225(11) 0.0189(11) 0.0452(14) -0.0012(8) 0.0020(10) -0.0024(10)
C26 0.0276(12) 0.0253(12) 0.0323(12) 0.0001(9) -0.0001(9) -0.0085(9)
C27 0.0248(11) 0.0241(11) 0.0270(11) -0.0021(9) 0.0011(9) -0.0019(9)

loop_
_atom_site_type_symbol
_atom_site_label
_atom_site_fract_x
_atom_site_fract_y
_atom_site_fract_z
_atom_site_U_iso_or_equiv
_atom_site_thermal_displace_type
_atom_site_occupancy
O O1 0.2643(2) 0.41026(9) 0.57160(8) 0.0229(4) Uani 1.000
O O5 0.2129(3) 0.53596(10) 0.36618(9) 0.0307(5) Uani 1.000
O O10 0.2854(2) 0.14802(10) 0.44806(9) 0.0278(5) Uani 1.000
O O16 0.2066(3) 0.39365(10) 0.29598(8) 0.0303(5) Uani 1.000
O O28 0.3025(3) 0.48977(10) 0.70816(9) 0.0353(6) Uani 1.000
C C2 0.2663(3) 0.49629(13) 0.56988(12) 0.0210(6) Uani 1.000
C C3 0.2503(3) 0.54285(13) 0.50222(12) 0.0218(6) Uani 1.000
C C4 0.2296(3) 0.49750(14) 0.42909(12) 0.0230(6) Uani 1.000
C C6 0.2301(3) 0.40664(13) 0.43370(12) 0.0203(6) Uani 1.000
C C7 0.2456(3) 0.36432(13) 0.50527(11) 0.0197(6) Uani 1.000
C C8 0.2438(3) 0.27680(13) 0.51359(12) 0.0208(6) Uani 1.000
C C9 0.2496(3) 0.23212(13) 0.44407(12) 0.0214(6) Uani 1.000
C C11 0.2127(4) 0.09367(15) 0.38384(13) 0.0309(7) Uani 1.000
C C12 0.2517(4) 0.13517(16) 0.30843(13) 0.0317(7) Uani 1.000
C C13 0.2589(3) 0.21808(15) 0.30307(13) 0.0272(7) Uani 1.000
C C14 0.2370(3) 0.27046(14) 0.37081(12) 0.0226(6) Uani 1.000
C C15 0.2218(3) 0.35722(14) 0.36604(12) 0.0230(6) Uani 1.000
C C17 0.3296(5) 0.01284(17) 0.39606(16) 0.0449(9) Uani 1.000
C C18 -0.0109(4) 0.07989(16) 0.39128(14) 0.0362(8) Uani 1.000
C C19 0.2517(3) 0.23222(13) 0.59319(12) 0.0247(6) Uani 1.000
C C20 0.1635(3) 0.28569(13) 0.65545(12) 0.0242(6) Uani 1.000
C C21 0.2403(4) 0.29604(14) 0.72643(13) 0.0275(7) Uani 1.000
C C22 0.4673(4) 0.20684(17) 0.61492(13) 0.0380(8) Uani 1.000
C C23 0.1135(5) 0.15364(17) 0.59174(15) 0.0455(9) Uani 1.000
C C24 0.2559(3) 0.63098(14) 0.50689(13) 0.0261(7) Uani 1.000
C C25 0.2754(3) 0.66952(14) 0.57769(15) 0.0289(7) Uani 1.000
C C26 0.2914(3) 0.62217(15) 0.64509(14) 0.0285(7) Uani 1.000
C C27 0.2857(3) 0.53529(14) 0.64196(13) 0.0253(6) Uani 1.000
H H12 0.26450 0.10080 0.26490 0.0384 Uiso 1.000
H H13 0.28030 0.24340 0.25580 0.0331 Uiso 1.000
H H16 0.19700 0.44460 0.30570 0.0463 Uiso 1.000
H H171 0.31860 -0.00790 0.44700 0.0664 Uiso 1.000
H H172 0.28140 -0.02920 0.35990 0.0668 Uiso 1.000
H H173 0.46950 0.02260 0.38840 0.0665 Uiso 1.000
H H181 -0.03090 0.05220 0.43970 0.0529 Uiso 1.000
H H182 -0.07820 0.13340 0.38910 0.0531 Uiso 1.000
H H183 -0.06030 0.04520 0.35010 0.0534 Uiso 1.000
H H20 0.03660 0.31080 0.64190 0.0285 Uiso 1.000
H H211 0.36950 0.27610 0.74130 0.0327 Uiso 1.000
H H212 0.16730 0.32320 0.76280 0.0333 Uiso 1.000
H H221 0.55190 0.25610 0.62300 0.0565 Uiso 1.000
H H222 0.51750 0.17280 0.57450 0.0567 Uiso 1.000
H H223 0.47390 0.17320 0.66120 0.0565 Uiso 1.000
H H231 0.09990 0.13450 0.64360 0.0671 Uiso 1.000
H H232 -0.01540 0.17000 0.56910 0.0678 Uiso 1.000
H H233 0.16600 0.10830 0.56210 0.0677 Uiso 1.000
H H24 0.24530 0.66350 0.46210 0.0304 Uiso 1.000
H H25 0.27720 0.72990 0.58170 0.0349 Uiso 1.000
H H26 0.30550 0.64830 0.69310 0.0342 Uiso 1.000
H H28 0.29350 0.44000 0.69800 0.0529 Uiso 1.000

loop_
_atom_type_symbol
_atom_type_scat_Cromer_Mann_a1
_atom_type_scat_Cromer_Mann_a2
_atom_type_scat_Cromer_Mann_a3
_atom_type_scat_Cromer_Mann_a4
_atom_type_scat_Cromer_Mann_b1
_atom_type_scat_Cromer_Mann_b2
_atom_type_scat_Cromer_Mann_b3
_atom_type_scat_Cromer_Mann_b4
_atom_type_scat_Cromer_Mann_c
_atom_type_scat_dispersion_real
_atom_type_scat_dispersion_imag
_atom_type_scat_source
C 2.3100 1.0200 1.5886 0.8650 20.8439 10.2075 0.5687 51.6512 0.2156 0.0181 0.0091 'International Tables Vol C 4.2.6.8 and 6.1.1.4'
H 0.4930 0.3229 0.1402 0.0408 10.5109 26.1257 3.1424 57.7998 0.0030 0.0000 0.0000 'International Tables Vol C 4.2.6.8 and 6.1.1.4'
O 3.0485 2.2868 1.5463 0.8670 13.2771 5.7011 0.3239 32.9089 0.2508 0.0492 0.0322 'International Tables Vol C 4.2.6.8 and 6.1.1.4'

loop_
_geom_angle_atom_site_label_1
_geom_angle_atom_site_label_2
_geom_angle_atom_site_label_3
_geom_angle
_geom_angle_publ_flag
C2 O1 C7 121.12(16) no
C9 O10 C11 119.21(17) no
C15 O16 H16 104.00 no
C27 O28 H28 109.00 no
O1 C2 C27 115.10(18) no
O1 C2 C3 123.42(18) no
C3 C2 C27 121.48(19) no
C4 C3 C24 122.92(19) no
C2 C3 C24 118.83(19) no
C2 C3 C4 118.25(19) no
O5 C4 C3 121.2(2) no
O5 C4 C6 122.38(19) no
C3 C4 C6 116.38(18) no
C4 C6 C7 121.59(19) no
C7 C6 C15 117.78(19) no
C4 C6 C15 120.60(19) no
O1 C7 C8 116.46(17) no
O1 C7 C6 119.23(18) no
C6 C7 C8 124.32(19) no
C7 C8 C19 123.08(18) no
C7 C8 C9 114.40(18) no
C9 C8 C19 122.35(18) no
C8 C9 C14 123.77(19) no
O10 C9 C8 117.82(18) no
O10 C9 C14 118.20(18) no
O10 C11 C17 104.15(19) no
O10 C11 C12 109.73(19) no
C12 C11 C18 110.8(2) no
O10 C11 C18 107.74(18) no
C12 C11 C17 112.4(2) no
C17 C11 C18 111.7(2) no
C11 C12 C13 120.5(2) no
C12 C13 C14 120.5(2) no
C9 C14 C13 118.7(2) no
C9 C14 C15 119.00(19) no
C13 C14 C15 122.1(2) no
O16 C15 C6 120.75(19) no
C6 C15 C14 120.28(19) no
O16 C15 C14 118.92(19) no
C8 C19 C22 109.03(17) no
C8 C19 C23 111.18(18) no
C20 C19 C23 101.88(18) no
C22 C19 C23 110.3(2) no
C20 C19 C22 111.78(17) no
C8 C19 C20 112.58(17) no
C19 C20 C21 126.0(2) no
C3 C24 C25 119.8(2) no
C24 C25 C26 120.8(2) no
C25 C26 C27 120.4(2) no
C2 C27 C26 118.6(2) no
O28 C27 C2 121.51(19) no
O28 C27 C26 119.9(2) no
C11 C12 H12 118.00 no
C13 C12 H12 121.00 no
C12 C13 H13 120.00 no
C14 C13 H13 120.00 no
C11 C17 H171 111.00 no
C11 C17 H172 110.00 no
C11 C17 H173 110.00 no
H171 C17 H172 109.00 no
H171 C17 H173 108.00 no
H172 C17 H173 108.00 no
C11 C18 H181 109.00 no
C11 C18 H182 109.00 no
C11 C18 H183 109.00 no
H181 C18 H182 110.00 no
H181 C18 H183 109.00 no
H182 C18 H183 110.00 no
C19 C20 H20 116.00 no
C21 C20 H20 118.00 no
C20 C21 H211 121.00 no
C20 C21 H212 120.00 no
H211 C21 H212 119.00 no
C19 C22 H221 111.00 no
C19 C22 H222 109.00 no
C19 C22 H223 111.00 no
H221 C22 H222 109.00 no
H221 C22 H223 109.00 no
H222 C22 H223 107.00 no
C19 C23 H231 109.00 no
C19 C23 H232 108.00 no
C19 C23 H233 112.00 no
H231 C23 H232 110.00 no
H231 C23 H233 109.00 no
H232 C23 H233 109.00 no
C3 C24 H24 120.00 no
C25 C24 H24 120.00 no
C24 C25 H25 121.00 no
C26 C25 H25 119.00 no
C25 C26 H26 121.00 no
C27 C26 H26 119.00 no

loop_
_geom_bond_atom_site_label_1
_geom_bond_atom_site_label_2
_geom_bond_distance
_geom_bond_publ_flag
O1 C2 1.368(3) no
O1 C7 1.365(2) no
O5 C4 1.253(3) no
O10 C9 1.359(3) no
O10 C11 1.473(3) no
O16 C15 1.348(3) no
O28 C27 1.359(3) no
O16 H16 0.8300 no
O28 H28 0.8100 no
C2 C27 1.398(3) no
C2 C3 1.389(3) no
C3 C24 1.404(3) no
C3 C4 1.462(3) no
C4 C6 1.446(3) no
C6 C7 1.413(3) no
C6 C15 1.413(3) no
C7 C8 1.399(3) no
C8 C9 1.405(3) no
C8 C19 1.553(3) no
C9 C14 1.411(3) no
C11 C17 1.514(4) no
C11 C18 1.527(4) no
C11 C12 1.504(3) no
C12 C13 1.322(3) no
C13 C14 1.457(3) no
C14 C15 1.385(3) no
C19 C23 1.554(4) no
C19 C20 1.522(3) no
C19 C22 1.527(3) no
C20 C21 1.321(3) no
C24 C25 1.375(3) no
C25 C26 1.392(3) no
C26 C27 1.383(3) no
C12 H12 0.9400 no
C13 H13 0.9300 no
C17 H171 0.9500 no
C17 H172 0.9600 no
C17 H173 0.9700 no
C18 H181 0.9700 no
C18 H182 0.9600 no
C18 H183 0.9500 no
C20 H20 0.9600 no
C21 H211 0.9400 no
C21 H212 0.9300 no
C22 H221 0.9700 no
C22 H222 0.9600 no
C22 H223 0.9700 no
C23 H231 0.9600 no
C23 H232 0.9600 no
C23 H233 0.9600 no
C24 H24 0.9300 no
C25 H25 0.9600 no
C26 H26 0.9300 no

loop_
_geom_hbond_atom_site_label_D
_geom_hbond_atom_site_label_H
_geom_hbond_atom_site_label_A
_geom_hbond_site_symmetry_A
_geom_hbond_distance_DH
_geom_hbond_distance_HA
_geom_hbond_distance_DA
_geom_hbond_angle_DHA
_geom_hbond_publ_flag
O16 H16 O5 . 0.83 1.79 2.570(2) 155 yes
O28 H28 O1 . 0.81 2.25 2.690(2) 115 yes
C12 H12 O5 2_545 0.94 2.51 3.441(3) 168 yes

loop_
_geom_torsion_atom_site_label_1
_geom_torsion_atom_site_label_2
_geom_torsion_atom_site_label_3
_geom_torsion_atom_site_label_4
_geom_torsion
_geom_torsion_publ_flag
C7 O1 C2 C3 -0.1(3) no
C7 O1 C2 C27 179.82(17) no
C2 O1 C7 C6 0.6(3) no
C2 O1 C7 C8 -179.54(17) no
C11 O10 C9 C8 154.62(19) no
C11 O10 C9 C14 -30.5(3) no
C9 O10 C11 C12 42.9(3) no
C9 O10 C11 C17 163.42(19) no
C9 O10 C11 C18 -77.9(2) no
O1 C2 C3 C4 0.2(3) no
O1 C2 C3 C24 -179.41(18) no
C27 C2 C3 C4 -179.74(19) no
C27 C2 C3 C24 0.6(3) no
O1 C2 C27 O28 0.4(3) no
O1 C2 C27 C26 179.23(18) no
C3 C2 C27 O28 -179.6(2) no
C3 C2 C27 C26 -0.8(3) no
C2 C3 C4 O5 179.4(2) no
C2 C3 C4 C6 -0.8(3) no
C24 C3 C4 O5 -1.0(3) no
C24 C3 C4 C6 178.85(19) no
C2 C3 C24 C25 -0.5(3) no
C4 C3 C24 C25 179.91(19) no
O5 C4 C6 C7 -178.9(2) no
O5 C4 C6 C15 3.3(3) no
C3 C4 C6 C7 1.3(3) no
C3 C4 C6 C15 -176.56(18) no
C4 C6 C7 O1 -1.2(3) no
C4 C6 C7 C8 178.96(19) no
C15 C6 C7 O1 176.65(18) no
C15 C6 C7 C8 -3.2(3) no
C4 C6 C15 O16 -2.2(3) no
C4 C6 C15 C14 175.28(19) no
C7 C6 C15 O16 179.87(19) no
C7 C6 C15 C14 -2.6(3) no
O1 C7 C8 C9 -172.41(17) no
O1 C7 C8 C19 3.0(3) no
C6 C7 C8 C9 7.4(3) no
C6 C7 C8 C19 -177.21(19) no
C7 C8 C9 O10 168.09(17) no
C7 C8 C9 C14 -6.5(3) no
C19 C8 C9 O10 -7.3(3) no
C19 C8 C9 C14 178.13(19) no
C7 C8 C19 C20 27.6(3) no
C7 C8 C19 C22 -97.0(2) no
C7 C8 C19 C23 141.2(2) no
C9 C8 C19 C20 -157.36(19) no
C9 C8 C19 C22 78.0(2) no
C9 C8 C19 C23 -43.8(3) no
O10 C9 C14 C13 1.2(3) no
O10 C9 C14 C15 -173.23(18) no
C8 C9 C14 C13 175.72(19) no
C8 C9 C14 C15 1.3(3) no
O10 C11 C12 C13 -28.3(3) no
C17 C11 C12 C13 -143.7(2) no
C18 C11 C12 C13 90.6(3) no
C11 C12 C13 C14 2.4(4) no
C12 C13 C14 C9 13.0(3) no
C12 C13 C14 C15 -172.8(2) no
C9 C14 C15 O16 -178.96(19) no
C9 C14 C15 C6 3.5(3) no
C13 C14 C15 O16 6.8(3) no
C13 C14 C15 C6 -170.74(19) no
C8 C19 C20 C21 -136.6(2) no
C22 C19 C20 C21 -13.5(3) no
C23 C19 C20 C21 104.3(3) no
C3 C24 C25 C26 0.5(3) no
C24 C25 C26 C27 -0.7(3) no
C25 C26 C27 O28 179.67(19) no
C25 C26 C27 C2 0.8(3) no

loop_
_cod_related_entry_id
_cod_related_entry_database
_cod_related_entry_code
1 ChemSpider 9878297
